data_7232441
loop_
_publ_author_name
'Botla, Vinayak'
'Pilli, NavyaSree'
'Malapaka, Chandrasekharam'

_publ_section_title
;
 Uncatalyzed, on water oxygenative cleavage of inert C--N bond with
 concomitant 8,7-amino shift in 8-aminoquinoline derivatives
;
_journal_issue 7
_journal_name_full 'Green Chemistry'
_journal_page_first 1735
_journal_paper_doi 10.1039/C9GC00289H
_journal_volume 21
_journal_year 2019
_chemical_formula_moiety 'C17 H14 N2 O2'
_chemical_formula_sum 'C17 H14 N2 O2'
_chemical_formula_weight 278.30
_space_group_crystal_system monoclinic
_space_group_IT_number 14
_space_group_name_Hall '-P 2ybc'
_space_group_name_H-M_alt 'P 1 21/c 1'
_symmetry_space_group_name_Hall '-P 2ybc'
_symmetry_space_group_name_H-M 'P 1 21/c 1'
_atom_sites_solution_hydrogens geom
_audit_creation_method SHELXL-2014/7
_audit_update_record
;
2017-06-29 deposited with the CCDC.    2019-02-25 downloaded from the CCDC.
;
_cell_angle_alpha 90
_cell_angle_beta 95.33(3)
_cell_angle_gamma 90
_cell_formula_units_Z 4
_cell_length_a 11.954(2)
_cell_length_b 7.454(2)
_cell_length_c 15.468(3)
_cell_measurement_reflns_used 9959
_cell_measurement_temperature 294(2)
_cell_measurement_theta_max 28.16
_cell_measurement_theta_min 2.63
_cell_volume 1372.3(5)
_computing_cell_refinement '<i>SAINT</i> (Bruker, 2016)'
_computing_data_collection '<i>APEX3</i> (Bruker, 2016)'
_computing_data_reduction 'Bruker SAINT'
_computing_molecular_graphics 'Bruker SHELXTL'
_computing_publication_material 'Bruker SHELXTL'
_computing_structure_refinement '<i>SHELXL2014</i> (Sheldrick, 2015b)'
_computing_structure_solution '<i>SHELXT</i> (Sheldrick, 2015a)'
_diffrn_ambient_temperature 294(2)
_diffrn_measured_fraction_theta_full 1.000
_diffrn_measured_fraction_theta_max 1.000
_diffrn_measurement_device_type 'Bruker D8 QUEST PHOTON-100'
_diffrn_measurement_method '\w and \f'
_diffrn_radiation_type MoK\a
_diffrn_radiation_wavelength 0.71073
_diffrn_reflns_av_R_equivalents 0.0235
_diffrn_reflns_av_unetI/netI 0.0143
_diffrn_reflns_Laue_measured_fraction_full 1.000
_diffrn_reflns_Laue_measured_fraction_max 1.000
_diffrn_reflns_limit_h_max 14
_diffrn_reflns_limit_h_min -14
_diffrn_reflns_limit_k_max 8
_diffrn_reflns_limit_k_min -8
_diffrn_reflns_limit_l_max 18
_diffrn_reflns_limit_l_min -18
_diffrn_reflns_number 24733
_diffrn_reflns_point_group_measured_fraction_full 1.000
_diffrn_reflns_point_group_measured_fraction_max 1.000
_diffrn_reflns_theta_full 24.979
_diffrn_reflns_theta_max 24.979
_diffrn_reflns_theta_min 2.645
_exptl_absorpt_coefficient_mu 0.090
_exptl_absorpt_correction_T_max 0.7457
_exptl_absorpt_correction_T_min 0.7217
_exptl_absorpt_correction_type multi-scan
_exptl_absorpt_process_details 'SADABS; Bruker,2016'
_exptl_crystal_colour colorless
_exptl_crystal_density_diffrn 1.347
_exptl_crystal_description block
_exptl_crystal_F_000 584
_exptl_crystal_size_max 0.420
_exptl_crystal_size_mid 0.380
_exptl_crystal_size_min 0.240
_refine_diff_density_max 0.496
_refine_diff_density_min -0.536
_refine_diff_density_rms 0.057
_refine_ls_extinction_coef 0.020(5)
_refine_ls_extinction_expression Fc^*^=kFc[1+0.001xFc^2^\l^3^/sin(2\q)]^-1/4^
_refine_ls_extinction_method 'SHELXL-2014/7 (Sheldrick 2014'
_refine_ls_goodness_of_fit_ref 1.060
_refine_ls_hydrogen_treatment constr
_refine_ls_matrix_type full
_refine_ls_number_parameters 192
_refine_ls_number_reflns 2413
_refine_ls_number_restraints 0
_refine_ls_restrained_S_all 1.060
_refine_ls_R_factor_all 0.0749
_refine_ls_R_factor_gt 0.0696
_refine_ls_shift/su_max 0.001
_refine_ls_shift/su_mean 0.000
_refine_ls_structure_factor_coef Fsqd
_refine_ls_weighting_details 'w=1/[\s^2^(Fo^2^)+(0.1183P)^2^+1.0112P] where P=(Fo^2^+2Fc^2^)/3'
_refine_ls_weighting_scheme calc
_refine_ls_wR_factor_gt 0.2049
_refine_ls_wR_factor_ref 0.2126
_reflns_Friedel_coverage 0.000
_reflns_number_gt 2148
_reflns_number_total 2413
_reflns_threshold_expression 'I > 2\s(I)'
_cod_data_source_file c9gc00289h2.cif
_cod_data_source_block KA172_0m
_cod_depositor_comments 'Adding full bibliography for 7232441.cif.'
_cod_original_cell_volume 1372.4(5)
_cod_database_code 7232441
_shelx_shelxl_version_number 2014/7
_shelx_space_group_comment
;
The symmetry employed for this shelxl refinement is uniquely defined
by the following loop, which should always be used as a source of
symmetry information in preference to the above space-group names.
They are only intended as comments.
;
_shelx_estimated_absorpt_t_min 0.963
_shelx_estimated_absorpt_t_max 0.979

loop_
_space_group_symop_operation_xyz
'x, y, z'
'-x, y+1/2, -z+1/2'
'-x, -y, -z'
'x, -y-1/2, z-1/2'

loop_
_atom_site_label
_atom_site_type_symbol
_atom_site_fract_x
_atom_site_fract_y
_atom_site_fract_z
_atom_site_U_iso_or_equiv
_atom_site_adp_type
_atom_site_occupancy
_atom_site_site_symmetry_order
_atom_site_calc_flag
_atom_site_refinement_flags_posn
_atom_site_refinement_flags_adp
C1 C 0.4030(2) 0.3442(3) 0.55885(15) 0.0430(6) Uani 1 1 d . .
C2 C 0.3830(2) 0.3910(3) 0.64229(17) 0.0501(7) Uani 1 1 d . .
C3 C 0.4631(3) 0.3475(4) 0.71199(17) 0.0565(7) Uani 1 1 d . .
H3 H 0.4482 0.3767 0.7682 0.068 Uiso 1 1 calc R U
C4 C 0.5606(2) 0.2650(4) 0.69933(17) 0.0552(7) Uani 1 1 d . .
H4 H 0.6117 0.2387 0.7467 0.066 Uiso 1 1 calc R U
C5 C 0.5855(2) 0.2183(3) 0.61540(16) 0.0481(6) Uani 1 1 d . .
C6 C 0.50583(19) 0.2584(3) 0.54467(15) 0.0424(6) Uani 1 1 d . .
C7 C 0.6853(2) 0.1342(4) 0.59704(19) 0.0590(7) Uani 1 1 d . .
H7 H 0.7394 0.1046 0.6419 0.071 Uiso 1 1 calc R U
C8 C 0.7026(2) 0.0963(4) 0.5140(2) 0.0626(8) Uani 1 1 d . .
H8 H 0.7686 0.0407 0.5008 0.075 Uiso 1 1 calc R U
C9 C 0.6195(2) 0.1423(4) 0.44818(19) 0.0558(7) Uani 1 1 d . .
H9 H 0.6328 0.1161 0.3912 0.067 Uiso 1 1 calc R U
C10 C 0.2231(2) 0.4081(4) 0.46926(18) 0.0527(7) Uani 1 1 d . .
C11 C 0.1745(2) 0.4330(4) 0.37890(17) 0.0482(6) Uani 1 1 d . .
C12 C 0.2318(2) 0.3993(4) 0.30692(18) 0.0560(7) Uani 1 1 d . .
H12 H 0.3059 0.3600 0.3145 0.067 Uiso 1 1 calc R U
C13 C 0.1810(2) 0.4228(4) 0.22451(18) 0.0584(7) Uani 1 1 d . .
H13 H 0.2211 0.3983 0.1772 0.070 Uiso 1 1 calc R U
C14 C 0.0713(2) 0.4823(4) 0.21040(19) 0.0589(7) Uani 1 1 d . .
C15 C 0.0145(2) 0.5170(5) 0.2821(2) 0.0689(9) Uani 1 1 d . .
H15 H -0.0592 0.5580 0.2742 0.083 Uiso 1 1 calc R U
C16 C 0.0641(2) 0.4924(4) 0.3646(2) 0.0622(8) Uani 1 1 d . .
H16 H 0.0234 0.5158 0.4117 0.075 Uiso 1 1 calc R U
C17 C 0.0156(3) 0.5062(6) 0.1206(2) 0.0874(12) Uani 1 1 d . .
H17A H 0.0525 0.6004 0.0918 0.131 Uiso 1 1 calc R U
H17B H -0.0619 0.5371 0.1235 0.131 Uiso 1 1 calc R U
H17C H 0.0204 0.3964 0.0887 0.131 Uiso 1 1 calc R U
N1 N 0.29193(18) 0.4809(3) 0.66281(13) 0.0501(6) Uani 1 1 d . .
H1A H 0.2414 0.5132 0.6226 0.060 Uiso 1 1 calc R U
H1B H 0.2841 0.5063 0.7161 0.060 Uiso 1 1 calc R U
N2 N 0.52388(17) 0.2199(3) 0.46126(13) 0.0481(6) Uani 1 1 d . .
O1 O 0.33405(17) 0.3820(3) 0.48200(13) 0.0642(6) Uani 1 1 d . .
O2 O 0.16280(18) 0.4069(5) 0.52894(14) 0.0976(10) Uani 1 1 d . .

loop_
_atom_site_aniso_label
_atom_site_aniso_U_11
_atom_site_aniso_U_22
_atom_site_aniso_U_33
_atom_site_aniso_U_23
_atom_site_aniso_U_13
_atom_site_aniso_U_12
C1 0.0427(13) 0.0401(12) 0.0451(13) 0.0033(10) -0.0015(10) -0.0055(10)
C2 0.0531(15) 0.0469(14) 0.0499(14) -0.0008(11) 0.0033(11) -0.0067(11)
C3 0.0709(18) 0.0549(15) 0.0427(14) -0.0012(11) 0.0007(12) -0.0062(13)
C4 0.0645(17) 0.0515(15) 0.0463(14) 0.0059(11) -0.0121(12) -0.0034(13)
C5 0.0484(14) 0.0435(13) 0.0503(14) 0.0067(11) -0.0065(11) -0.0058(11)
C6 0.0430(13) 0.0391(12) 0.0441(13) 0.0045(10) -0.0008(10) -0.0075(9)
C7 0.0492(15) 0.0617(16) 0.0631(17) 0.0076(13) -0.0115(12) 0.0022(12)
C8 0.0471(15) 0.0689(19) 0.0712(19) 0.0050(14) 0.0024(13) 0.0096(13)
C9 0.0496(15) 0.0636(17) 0.0545(15) 0.0024(12) 0.0057(11) 0.0031(12)
C10 0.0358(13) 0.0678(17) 0.0547(15) 0.0022(12) 0.0047(11) -0.0007(11)
C11 0.0373(13) 0.0512(14) 0.0557(15) 0.0001(11) 0.0026(11) 0.0005(10)
C12 0.0344(13) 0.0757(19) 0.0577(15) 0.0008(13) 0.0031(11) 0.0066(12)
C13 0.0474(15) 0.0758(19) 0.0521(15) -0.0011(13) 0.0053(12) 0.0065(13)
C14 0.0503(15) 0.0654(18) 0.0590(16) 0.0007(13) -0.0048(12) 0.0061(13)
C15 0.0446(15) 0.092(2) 0.0687(19) -0.0021(16) -0.0020(13) 0.0227(15)
C16 0.0425(14) 0.083(2) 0.0617(17) -0.0044(14) 0.0065(12) 0.0141(13)
C17 0.073(2) 0.123(3) 0.063(2) 0.005(2) -0.0122(17) 0.019(2)
N1 0.0492(12) 0.0601(13) 0.0411(11) -0.0126(9) 0.0045(9) 0.0090(10)
N2 0.0449(11) 0.0526(12) 0.0461(12) 0.0039(9) 0.0012(8) -0.0014(9)
O1 0.0561(12) 0.0698(13) 0.0651(13) 0.0036(10) -0.0019(9) 0.0021(9)
O2 0.0456(12) 0.191(3) 0.0579(13) 0.0063(16) 0.0114(10) 0.0034(15)

loop_
_atom_type_symbol
_atom_type_description
_atom_type_scat_dispersion_real
_atom_type_scat_dispersion_imag
_atom_type_scat_source
C C 0.0033 0.0016 'International Tables Vol C Tables 4.2.6.8 and 6.1.1.4'
H H 0.0000 0.0000 'International Tables Vol C Tables 4.2.6.8 and 6.1.1.4'
N N 0.0061 0.0033 'International Tables Vol C Tables 4.2.6.8 and 6.1.1.4'
O O 0.0106 0.0060 'International Tables Vol C Tables 4.2.6.8 and 6.1.1.4'

loop_
_geom_angle_atom_site_label_1
_geom_angle_atom_site_label_2
_geom_angle_atom_site_label_3
_geom_angle
C2 C1 O1 126.9(2)
C2 C1 C6 119.1(2)
O1 C1 C6 114.0(2)
N1 C2 C1 124.2(2)
N1 C2 C3 116.2(2)
C1 C2 C3 119.5(3)
C4 C3 C2 121.9(2)
C4 C3 H3 119.1
C2 C3 H3 119.1
C3 C4 C5 120.6(2)
C3 C4 H4 119.7
C5 C4 H4 119.7
C7 C5 C4 123.9(2)
C7 C5 C6 117.6(2)
C4 C5 C6 118.5(2)
N2 C6 C5 122.3(2)
N2 C6 C1 117.3(2)
C5 C6 C1 120.4(2)
C8 C7 C5 119.7(3)
C8 C7 H7 120.1
C5 C7 H7 120.1
C7 C8 C9 118.7(3)
C7 C8 H8 120.7
C9 C8 H8 120.7
N2 C9 C8 124.5(3)
N2 C9 H9 117.8
C8 C9 H9 117.8
O2 C10 O1 122.3(3)
O2 C10 C11 120.6(2)
O1 C10 C11 117.1(2)
C12 C11 C16 117.6(3)
C12 C11 C10 124.0(2)
C16 C11 C10 118.4(2)
C13 C12 C11 121.0(2)
C13 C12 H12 119.5
C11 C12 H12 119.5
C12 C13 C14 121.3(3)
C12 C13 H13 119.3
C14 C13 H13 119.3
C15 C14 C13 117.7(3)
C15 C14 C17 121.0(3)
C13 C14 C17 121.3(3)
C16 C15 C14 121.4(3)
C16 C15 H15 119.3
C14 C15 H15 119.3
C15 C16 C11 121.0(3)
C15 C16 H16 119.5
C11 C16 H16 119.5
C14 C17 H17A 109.5
C14 C17 H17B 109.5
H17A C17 H17B 109.5
C14 C17 H17C 109.5
H17A C17 H17C 109.5
H17B C17 H17C 109.5
C2 N1 H1A 120.0
C2 N1 H1B 120.0
H1A N1 H1B 120.0
C9 N2 C6 117.2(2)
C10 O1 C1 130.3(2)

loop_
_geom_bond_atom_site_label_1
_geom_bond_atom_site_label_2
_geom_bond_distance
C1 C2 1.379(4)
C1 O1 1.411(3)
C1 C6 1.421(3)
C2 N1 1.342(3)
C2 C3 1.411(4)
C3 C4 1.348(4)
C3 H3 0.9300
C4 C5 1.403(4)
C4 H4 0.9300
C5 C7 1.399(4)
C5 C6 1.415(3)
C6 N2 1.359(3)
C7 C8 1.351(4)
C7 H7 0.9300
C8 C9 1.397(4)
C8 H8 0.9300
C9 N2 1.313(3)
C9 H9 0.9300
C10 O2 1.223(3)
C10 O1 1.337(3)
C10 C11 1.475(4)
C11 C12 1.384(4)
C11 C16 1.389(4)
C12 C13 1.371(4)
C12 H12 0.9300
C13 C14 1.382(4)
C13 H13 0.9300
C14 C15 1.378(4)
C14 C17 1.495(4)
C15 C16 1.368(4)
C15 H15 0.9300
C16 H16 0.9300
C17 H17A 0.9600
C17 H17B 0.9600
C17 H17C 0.9600
N1 H1A 0.8600
N1 H1B 0.8600

loop_
_geom_hbond_atom_site_label_D
_geom_hbond_atom_site_label_H
_geom_hbond_atom_site_label_A
_geom_hbond_distance_DH
_geom_hbond_distance_HA
_geom_hbond_distance_DA
_geom_hbond_angle_DHA
N1 H1A O2 0.86 1.83 2.526(3) 136.5

loop_
_geom_torsion_atom_site_label_1
_geom_torsion_atom_site_label_2
_geom_torsion_atom_site_label_3
_geom_torsion_atom_site_label_4
_geom_torsion
O1 C1 C2 N1 0.4(4)
C6 C1 C2 N1 176.2(2)
O1 C1 C2 C3 -177.9(2)
C6 C1 C2 C3 -2.1(4)
N1 C2 C3 C4 -176.8(3)
C1 C2 C3 C4 1.6(4)
C2 C3 C4 C5 -0.3(4)
C3 C4 C5 C7 179.3(3)
C3 C4 C5 C6 -0.5(4)
C7 C5 C6 N2 -0.7(4)
C4 C5 C6 N2 179.2(2)
C7 C5 C6 C1 -179.8(2)
C4 C5 C6 C1 0.0(4)
C2 C1 C6 N2 -177.9(2)
O1 C1 C6 N2 -1.6(3)
C2 C1 C6 C5 1.3(4)
O1 C1 C6 C5 177.6(2)
C4 C5 C7 C8 -179.2(3)
C6 C5 C7 C8 0.6(4)
C5 C7 C8 C9 -0.1(5)
C7 C8 C9 N2 -0.4(5)
O2 C10 C11 C12 -166.0(3)
O1 C10 C11 C12 12.2(4)
O2 C10 C11 C16 13.4(5)
O1 C10 C11 C16 -168.4(3)
C16 C11 C12 C13 -0.4(4)
C10 C11 C12 C13 179.0(3)
C11 C12 C13 C14 0.5(5)
C12 C13 C14 C15 -0.1(5)
C12 C13 C14 C17 -179.4(3)
C13 C14 C15 C16 -0.5(5)
C17 C14 C15 C16 178.8(3)
C14 C15 C16 C11 0.6(5)
C12 C11 C16 C15 -0.2(5)
C10 C11 C16 C15 -179.6(3)
C8 C9 N2 C6 0.4(4)
C5 C6 N2 C9 0.1(4)
C1 C6 N2 C9 179.3(2)
O2 C10 O1 C1 2.3(5)
C11 C10 O1 C1 -175.8(2)
C2 C1 O1 C10 -27.2(4)
C6 C1 O1 C10 156.9(3)
